data_2242283
loop_
_publ_author_name
'F\'abry, Jan'

_publ_section_title
;
 A long symmetric N&#x00B7;&#x00B7;&#x00B7;H&#x00B7;&#x00B7;&#x00B7;N
 hydrogen bond in bis(4-aminopyridinium)(1+) azide(1{-}): redetermination
 from the original data
;
_journal_coeditor_code HB7695
_journal_issue 9
_journal_name_full 'Acta Crystallographica Section E'
_journal_page_first 1344
_journal_page_last 1347
_journal_paper_doi 10.1107/S2056989017011537
_journal_volume 73
_journal_year 2017
_chemical_formula_moiety 'C10 H13 N4 +, N3 -'
_chemical_formula_sum 'C10 H13 N7'
_chemical_formula_weight 231.27
_chemical_name_common
;
Bis(anilinium) azide
;
_chemical_name_systematic
;
\m-Hydrido-bis(4-aminopyridinium) azide
;
_space_group_IT_number 15
_symmetry_cell_setting monoclinic
_symmetry_space_group_name_Hall '-C 2yc'
_symmetry_space_group_name_H-M 'C 1 2/c 1'
_cell_angle_alpha 90
_cell_angle_beta 99.278(5)
_cell_angle_gamma 90
_cell_formula_units_Z 4
_cell_length_a 7.507(3)
_cell_length_b 12.247(5)
_cell_length_c 13.634(5)
_cell_measurement_reflns_used 1359
_cell_measurement_temperature 291(2)
_cell_measurement_theta_max 25.404
_cell_measurement_theta_min 3.028
_cell_volume 1237.1(8)
_computing_cell_refinement
;
SAINT (Bruker, 2000)
;
_computing_data_collection
;
SMART (Bruker, 2000)
;
_computing_data_reduction
;
SAINT (Bruker, 2000)
;
_computing_molecular_graphics
;
<i>PLATON</i> (Spek, 2009), <i>DIAMOND</i> (Brandenburg & Putz,
2005) and
<i>JANA2006</i> (Pet\<r\'i\<cek <i>et al.</i>, 2014)
;
_computing_publication_material
;
<i>JANA2006</i> (Pet\<r\'i\<cek <i>et al.</i>, 2014)
;
_computing_structure_refinement
;
<i>JANA2006</i> (Pet\<r\'i\<cek <i>et al.</i>, 2014)
;
_computing_structure_solution
;
SHELXTL (Sheldrick, 2008)
;
_diffrn_ambient_temperature 291(2)
_diffrn_measured_fraction_theta_full 0.996
_diffrn_measured_fraction_theta_max 0.996
_diffrn_measurement_device_type 'Bruker SMART 1K CCD area-detector'
_diffrn_measurement_method '\f and \w scans'
_diffrn_radiation_monochromator graphite
_diffrn_radiation_source 'fine-focus sealed tube'
_diffrn_radiation_type 'Mo K\a'
_diffrn_radiation_wavelength 0.71073
_diffrn_reflns_av_R_equivalents 0.0724
_diffrn_reflns_av_sigmaI/netI 0.0464
_diffrn_reflns_limit_h_max 8
_diffrn_reflns_limit_h_min -8
_diffrn_reflns_limit_k_max 14
_diffrn_reflns_limit_k_min -12
_diffrn_reflns_limit_l_max 15
_diffrn_reflns_limit_l_min -16
_diffrn_reflns_number 3027
_diffrn_reflns_theta_full 25.01
_diffrn_reflns_theta_max 25.01
_diffrn_reflns_theta_min 3.03
_diffrn_standards_number 0
_exptl_absorpt_coefficient_mu 0.084
_exptl_absorpt_correction_T_max 0.9916
_exptl_absorpt_correction_T_min 0.9883
_exptl_absorpt_correction_type multi-scan
_exptl_absorpt_process_details
;
(<i>SADABS</i>; Bruker, 2000)
;
_exptl_crystal_colour colourless
_exptl_crystal_density_diffrn 1.2417
_exptl_crystal_description block
_exptl_crystal_F_000 488
_exptl_crystal_size_max 0.14
_exptl_crystal_size_mid 0.11
_exptl_crystal_size_min 0.10
_refine_diff_density_max 0.08
_refine_diff_density_min -0.07
_refine_ls_extinction_method none
_refine_ls_goodness_of_fit_ref 1.48
_refine_ls_hydrogen_treatment mixed
_refine_ls_number_constraints 18
_refine_ls_number_parameters 87
_refine_ls_number_reflns 1096
_refine_ls_number_restraints 0
_refine_ls_R_factor_all 0.0471
_refine_ls_R_factor_gt 0.0340
_refine_ls_shift/su_max 0.0039
_refine_ls_shift/su_mean 0.0007
_refine_ls_structure_factor_coef Fsqd
_refine_ls_weighting_details w=1/(\s^2^(I)+0.0004I^2^)
_refine_ls_weighting_scheme sigma
_refine_ls_wR_factor_gt 0.0807
_refine_ls_wR_factor_ref 0.0852
_reflns_number_gt 787
_reflns_number_total 1096
_reflns_threshold_expression I>3\s(I)
_cod_data_source_file hb7695sup1.cif
_cod_data_source_block I
_cod_original_sg_symbol_H-M 'C 2/c'
_cod_database_code 2242283

loop_
_space_group_symop_id
_space_group_symop_operation_xyz
1 x,y,z
2 -x,y,-z+1/2
3 -x,-y,-z
4 x,-y,z+1/2
5 x+1/2,y+1/2,z
6 -x+1/2,y+1/2,-z+1/2
7 -x+1/2,-y+1/2,-z
8 x+1/2,-y+1/2,z+1/2

loop_
_atom_site_type_symbol
_atom_site_label
_atom_site_fract_x
_atom_site_fract_y
_atom_site_fract_z
_atom_site_U_iso_or_equiv
_atom_site_adp_type
_atom_site_calc_flag
_atom_site_occupancy
C C1 0.6719(2) 0.44584(12) 0.40174(12) 0.0889(6) Uani d 1
H H1 0.732036 0.496631 0.368331 0.1067 Uiso d 1
C C2 0.72245(17) 0.43524(10) 0.50154(11) 0.0778(5) Uani d 1
H H2 0.814514 0.478469 0.535055 0.0934 Uiso d 1
C C3 0.63529(16) 0.35896(9) 0.55351(10) 0.0702(5) Uani d 1
C C4 0.49858(17) 0.29730(11) 0.49826(11) 0.0793(5) Uani d 1
H H4 0.436698 0.245345 0.529429 0.0952 Uiso d 1
C C5 0.4560(2) 0.31347(12) 0.39842(12) 0.0936(6) Uani d 1
H H5 0.364461 0.271568 0.362714 0.1123 Uiso d 1
N N1 0.68183(18) 0.34619(10) 0.65226(9) 0.0859(5) Uani d 1
H H1a 0.776(2) 0.3866(12) 0.6868(10) 0.1031 Uiso d 1
H H1b 0.631(2) 0.2960(12) 0.6815(11) 0.1031 Uiso d 1
N N2 0.54018(19) 0.38706(11) 0.34930(8) 0.0943(5) Uani d 1
N N3 0 0.47492(16) 0.75 0.1020(8) Uani d 1
N N4 0 0.57130(18) 0.75 0.0768(6) Uani d 1
N N5 0 0.66663(17) 0.75 0.1074(8) Uani d 1
H H2a 0.5 0.389(2) 0.25 0.160(9) Uiso d 1

loop_
_atom_site_aniso_label
_atom_site_aniso_U_11
_atom_site_aniso_U_22
_atom_site_aniso_U_33
_atom_site_aniso_U_12
_atom_site_aniso_U_13
_atom_site_aniso_U_23
_atom_site_aniso_type_symbol
C1 0.0946(10) 0.0866(10) 0.0930(11) 0.0183(8) 0.0376(9) 0.0120(8) C
C2 0.0752(8) 0.0760(8) 0.0853(10) 0.0109(6) 0.0224(7) 0.0054(7) C
C3 0.0685(7) 0.0688(7) 0.0762(9) 0.0166(6) 0.0205(6) 0.0039(6) C
C4 0.0762(8) 0.0795(8) 0.0847(10) 0.0065(6) 0.0205(7) 0.0007(7) C
C5 0.0948(10) 0.0999(10) 0.0854(11) 0.0105(8) 0.0125(8) -0.0094(8) C
N1 0.0909(8) 0.0865(8) 0.0804(9) -0.0012(5) 0.0144(6) 0.0093(6) N
N2 0.1093(9) 0.1039(9) 0.0725(8) 0.0233(7) 0.0229(7) 0.0027(7) N
N3 0.0983(12) 0.0857(11) 0.1212(15) 0 0.0154(10) 0 N
N4 0.0625(8) 0.1024(13) 0.0667(9) 0 0.0143(6) 0 N
N5 0.1140(14) 0.0918(12) 0.1263(15) 0 0.0495(12) 0 N

loop_
_atom_type_symbol
_atom_type_scat_dispersion_real
_atom_type_scat_dispersion_imag
_atom_type_scat_source
C 0.0033 0.0016 'International Tables Vol C tables 4.2.6.8 and 6.1.1.1'
H 0.0000 0.0000 'International Tables Vol C tables 4.2.6.8 and 6.1.1.1'
N 0.0061 0.0033 'International Tables Vol C tables 4.2.6.8 and 6.1.1.1'

loop_
_geom_angle_atom_site_label_1
_geom_angle_atom_site_label_2
_geom_angle_atom_site_label_3
_geom_angle_site_symmetry_3
_geom_angle
H1 C1 C2 . 118.36
H1 C1 N2 . 118.36
C2 C1 N2 . 123.27(14)
C1 C2 H2 . 120.21
C1 C2 C3 . 119.58(12)
H2 C2 C3 . 120.21
C2 C3 C4 . 116.91(12)
C2 C3 N1 . 121.21(11)
C4 C3 N1 . 121.88(12)
C3 C4 H4 . 120.16
C3 C4 C5 . 119.68(13)
H4 C4 C5 . 120.16
C4 C5 H5 . 118.53
C4 C5 N2 . 122.95(13)
H5 C5 N2 . 118.53
C3 N1 H1a . 120.0(9)
C3 N1 H1b . 119.1(9)
H1a N1 H1b . 120.6(13)
C1 N2 C5 . 117.61(13)
C1 N2 H2a . 123.9(8)
C5 N2 H2a . 118.2(9)
N3 N4 N5 . 180.0(5)
N2 H2a N2 2_655 178(2)

loop_
_geom_bond_atom_site_label_1
_geom_bond_atom_site_label_2
_geom_bond_distance
C1 H1 0.93
C1 C2 1.359(2)
C1 N2 1.334(2)
C2 H2 0.93
C2 C3 1.397(2)
C3 C4 1.3935(19)
C3 N1 1.345(2)
C4 H4 0.93
C4 C5 1.362(2)
C5 H5 0.93
C5 N2 1.340(2)
N1 H1a 0.927(14)
N1 H1b 0.857(16)
H1a H1b 1.55(2)
N2 H2a 1.3391(16)
N3 N4 1.180(3)
N4 N5 1.168(3)

loop_
_geom_hbond_atom_site_label_D
_geom_hbond_atom_site_label_H
_geom_hbond_atom_site_label_A
_geom_hbond_site_symmetry_A
_geom_hbond_distance_DH
_geom_hbond_distance_HA
_geom_hbond_distance_DA
_geom_hbond_angle_DHA
_geom_hbond_publ_flag
N2 H2a N2 2_655 1.3391(16) 1.3391(16) 2.678(3) 178(2) yes
N1 H1a N3 1_655 0.927(14) 2.067(14) 2.990(2) 173.6(13) yes
N1 H1b N5 5_545 0.857(16) 2.154(16) 3.010(2) 177.9(14) yes

_cod_database_fobs_code 2242283
